data_7712530
loop_
_publ_author_name
'Poirot, Alexandre'
'Vanucci-Bacqu&#xe9;, Corinne'
'Delavaux-Nicot, B&#xe9;atrice'
'Meslien, Clarisse'
'Saffon-Merceron, Nathalie'
'Serpentini, Charles-Louis'
'Bedos-Belval, Florence'
'Benoist, Eric'
'Fery-Forgues, Suzanne'

_publ_section_title
;
 Using a diphenyl-bi-(1,2,4-triazole) tricarbonylrhenium(I) complex with
 intramolecular &#x3c0;-&#x3c0; stacking interaction for efficient
 solid-state luminescence enhancement.
;
_journal_issue 17
_journal_name_full 'Dalton transactions (Cambridge, England : 2003)'
_journal_page_first 5453
_journal_page_last 5465
_journal_paper_doi 10.1039/d2dt03573a
_journal_volume 52
_journal_year 2023
_chemical_formula_sum 'C18 H16 N6'
_chemical_formula_weight 316.37
_space_group_crystal_system monoclinic
_space_group_IT_number 14
_space_group_name_Hall '-P 2ybc'
_space_group_name_H-M_alt 'P 1 21/c 1'
_atom_sites_solution_hydrogens geom
_atom_sites_solution_primary dual
_audit_block_doi 10.5517/ccdc.csd.cc2d8rzf
_audit_creation_method SHELXL-2018/3
_audit_update_record
;
2022-10-14 deposited with the CCDC.	2023-03-07 downloaded from the CCDC.
;
_cell_angle_alpha 90
_cell_angle_beta 98.989(2)
_cell_angle_gamma 90
_cell_formula_units_Z 2
_cell_length_a 9.5185(5)
_cell_length_b 7.0893(4)
_cell_length_c 11.7987(6)
_cell_measurement_reflns_used 9895
_cell_measurement_temperature 193(2)
_cell_measurement_theta_max 30.47
_cell_measurement_theta_min 4.15
_cell_volume 786.39(7)
_computing_cell_refinement 'Bruker SAINT'
_computing_data_collection 'Bruker APEX3'
_computing_data_reduction 'Bruker SAINT'
_computing_molecular_graphics 'Bruker SHELXTL'
_computing_publication_material 'Bruker SHELXTL'
_computing_structure_refinement 'SHELXL-2018/3 (Sheldrick, 2018)'
_computing_structure_solution 'SHELXT 2014/5 (Sheldrick, 2014)'
_diffrn_ambient_temperature 193(2)
_diffrn_detector_area_resol_mean 7.3910
_diffrn_measured_fraction_theta_full 0.988
_diffrn_measured_fraction_theta_max 0.993
_diffrn_measurement_device_type 'Bruker D8-Venture Photon III-C14 detector'
_diffrn_measurement_method 'phi and omega scans'
_diffrn_radiation_type MoK\a
_diffrn_radiation_wavelength 0.71073
_diffrn_reflns_av_R_equivalents 0.0310
_diffrn_reflns_av_unetI/netI 0.0141
_diffrn_reflns_Laue_measured_fraction_full 0.988
_diffrn_reflns_Laue_measured_fraction_max 0.993
_diffrn_reflns_limit_h_max 13
_diffrn_reflns_limit_h_min -13
_diffrn_reflns_limit_k_max 10
_diffrn_reflns_limit_k_min -10
_diffrn_reflns_limit_l_max 16
_diffrn_reflns_limit_l_min -16
_diffrn_reflns_number 32207
_diffrn_reflns_point_group_measured_fraction_full 0.988
_diffrn_reflns_point_group_measured_fraction_max 0.993
_diffrn_reflns_theta_full 25.242
_diffrn_reflns_theta_max 30.513
_diffrn_reflns_theta_min 3.364
_diffrn_source 'fine-focus sealed tube'
_exptl_absorpt_coefficient_mu 0.085
_exptl_absorpt_correction_T_max 0.7456
_exptl_absorpt_correction_T_min 0.7258
_exptl_absorpt_correction_type multi-scan
_exptl_absorpt_process_details 'SADABS (Bruker-AXS)'
_exptl_crystal_colour colourless
_exptl_crystal_density_diffrn 1.336
_exptl_crystal_description plate
_exptl_crystal_F_000 332
_exptl_crystal_size_max 0.300
_exptl_crystal_size_mid 0.150
_exptl_crystal_size_min 0.100
_refine_diff_density_max 0.409
_refine_diff_density_min -0.211
_refine_diff_density_rms 0.049
_refine_ls_extinction_method none
_refine_ls_goodness_of_fit_ref 1.117
_refine_ls_hydrogen_treatment constr
_refine_ls_matrix_type full
_refine_ls_number_parameters 110
_refine_ls_number_reflns 2389
_refine_ls_number_restraints 0
_refine_ls_restrained_S_all 1.117
_refine_ls_R_factor_all 0.0516
_refine_ls_R_factor_gt 0.0476
_refine_ls_shift/su_max 0.000
_refine_ls_shift/su_mean 0.000
_refine_ls_structure_factor_coef Fsqd
_refine_ls_weighting_details 'w=1/[\s^2^(Fo^2^)+(0.0731P)^2^+0.1891P] where P=(Fo^2^+2Fc^2^)/3'
_refine_ls_weighting_scheme calc
_refine_ls_wR_factor_gt 0.1259
_refine_ls_wR_factor_ref 0.1303
_reflns_Friedel_coverage 0.000
_reflns_number_gt 2146
_reflns_number_total 2389
_reflns_threshold_expression 'I > 2\s(I)'
_cod_data_source_file d2dt03573a2.cif
_cod_data_source_block L1
_cod_depositor_comments 'Adding full bibliography for 7712530--7712531.cif.'
_cod_original_sg_symbol_H-M 'P 21/c'
_cod_database_code 7712530
_shelx_shelxl_version_number 2018/3
_shelx_space_group_comment
; 
The symmetry employed for this shelxl refinement is uniquely defined 
by the following loop, which should always be used as a source of 
symmetry information in preference to the above space-group names. 
They are only intended as comments. 
;
_shelx_estimated_absorpt_t_min 0.975
_shelx_estimated_absorpt_t_max 0.992
_exptl_absorpt_special_details
;
SADABS-2016/2 Krause, L., Herbst-Irmer, R., Sheldrick G.M. & Stalke D.,
 J. Appl. Cryst. 48 (2015) 3-10.
;

loop_
_space_group_symop_operation_xyz
'x, y, z'
'-x, y+1/2, -z+1/2'
'-x, -y, -z'
'x, -y-1/2, z-1/2'

loop_
_atom_site_label
_atom_site_type_symbol
_atom_site_fract_x
_atom_site_fract_y
_atom_site_fract_z
_atom_site_U_iso_or_equiv
_atom_site_adp_type
_atom_site_occupancy
_atom_site_site_symmetry_order
_atom_site_calc_flag
_atom_site_refinement_flags_posn
_atom_site_refinement_flags_adp
_atom_site_refinement_flags_occupancy
_atom_site_disorder_assembly
_atom_site_disorder_group
N1 N 0.40087(8) 0.20088(11) 0.41851(7) 0.02002(18) Uani 1 1 d . . . . .
N2 N 0.63340(9) 0.16779(12) 0.46533(8) 0.0240(2) Uani 1 1 d . . . . .
N3 N 0.60646(9) 0.33578(12) 0.40552(8) 0.0252(2) Uani 1 1 d . . . . .
C1 C 0.50965(9) 0.08970(13) 0.47205(8) 0.0194(2) Uani 1 1 d . . . . .
C2 C 0.46784(10) 0.35275(13) 0.37891(8) 0.0219(2) Uani 1 1 d . . . . .
C3 C 0.39170(12) 0.51026(16) 0.31299(10) 0.0314(2) Uani 1 1 d . . . . .
H3A H 0.460505 0.605865 0.297319 0.047 Uiso 1 1 calc R U . . .
H3B H 0.324094 0.566808 0.357787 0.047 Uiso 1 1 calc R U . . .
H3C H 0.340195 0.462145 0.240326 0.047 Uiso 1 1 calc R U . . .
C4 C 0.24852(9) 0.17793(13) 0.40627(8) 0.01989(19) Uani 1 1 d . . . . .
C5 C 0.17581(10) 0.27211(15) 0.48244(9) 0.0247(2) Uani 1 1 d . . . . .
H5 H 0.225619 0.346339 0.542739 0.030 Uiso 1 1 calc R U . . .
C6 C 0.02850(11) 0.25556(15) 0.46865(10) 0.0282(2) Uani 1 1 d . . . . .
H6 H -0.023035 0.317583 0.520536 0.034 Uiso 1 1 calc R U . . .
C7 C -0.04323(10) 0.14913(15) 0.37968(10) 0.0293(2) Uani 1 1 d . . . . .
H7 H -0.143877 0.138900 0.370620 0.035 Uiso 1 1 calc R U . . .
C8 C 0.03082(11) 0.05720(16) 0.30356(10) 0.0294(2) Uani 1 1 d . . . . .
H8 H -0.019282 -0.015104 0.242458 0.035 Uiso 1 1 calc R U . . .
C9 C 0.17858(10) 0.07073(14) 0.31657(9) 0.0251(2) Uani 1 1 d . . . . .
H9 H 0.230195 0.007847 0.265080 0.030 Uiso 1 1 calc R U . . .

loop_
_atom_site_aniso_label
_atom_site_aniso_U_11
_atom_site_aniso_U_22
_atom_site_aniso_U_33
_atom_site_aniso_U_23
_atom_site_aniso_U_13
_atom_site_aniso_U_12
N1 0.0163(3) 0.0205(4) 0.0233(4) 0.0016(3) 0.0033(3) 0.0002(3)
N2 0.0180(4) 0.0252(4) 0.0292(4) 0.0031(3) 0.0049(3) -0.0018(3)
N3 0.0222(4) 0.0248(4) 0.0290(4) 0.0027(3) 0.0055(3) -0.0029(3)
C1 0.0154(4) 0.0213(4) 0.0216(4) 0.0003(3) 0.0034(3) 0.0007(3)
C2 0.0228(4) 0.0209(4) 0.0226(4) 0.0012(3) 0.0050(3) -0.0011(3)
C3 0.0331(5) 0.0269(5) 0.0342(5) 0.0097(4) 0.0051(4) 0.0024(4)
C4 0.0157(4) 0.0205(4) 0.0235(4) 0.0019(3) 0.0028(3) 0.0010(3)
C5 0.0231(4) 0.0247(4) 0.0270(4) -0.0035(3) 0.0057(3) -0.0001(3)
C6 0.0237(5) 0.0266(5) 0.0370(5) 0.0004(4) 0.0131(4) 0.0029(4)
C7 0.0172(4) 0.0282(5) 0.0425(6) 0.0042(4) 0.0051(4) -0.0011(3)
C8 0.0223(4) 0.0297(5) 0.0344(5) -0.0031(4) -0.0010(4) -0.0037(4)
C9 0.0216(4) 0.0265(5) 0.0269(4) -0.0036(4) 0.0029(3) 0.0008(3)

loop_
_atom_type_symbol
_atom_type_description
_atom_type_scat_dispersion_real
_atom_type_scat_dispersion_imag
_atom_type_scat_source
C C 0.0033 0.0016 'International Tables Vol C Tables 4.2.6.8 and 6.1.1.4'
H H 0.0000 0.0000 'International Tables Vol C Tables 4.2.6.8 and 6.1.1.4'
N N 0.0061 0.0033 'International Tables Vol C Tables 4.2.6.8 and 6.1.1.4'

loop_
_geom_angle_atom_site_label_1
_geom_angle_atom_site_label_2
_geom_angle_atom_site_label_3
_geom_angle
_geom_angle_site_symmetry_1
_geom_angle_site_symmetry_3
_geom_angle_publ_flag
C2 N1 C1 104.49(8) . . ?
C2 N1 C4 124.61(8) . . ?
C1 N1 C4 130.86(8) . . ?
C1 N2 N3 107.21(8) . . ?
C2 N3 N2 107.40(8) . . ?
N2 C1 N1 110.39(8) . . ?
N2 C1 C1 124.90(10) . 3_656 ?
N1 C1 C1 124.71(10) . 3_656 ?
N3 C2 N1 110.50(8) . . ?
N3 C2 C3 125.77(9) . . ?
N1 C2 C3 123.71(9) . . ?
C2 C3 H3A 109.5 . . ?
C2 C3 H3B 109.5 . . ?
H3A C3 H3B 109.5 . . ?
C2 C3 H3C 109.5 . . ?
H3A C3 H3C 109.5 . . ?
H3B C3 H3C 109.5 . . ?
C9 C4 C5 121.97(9) . . ?
C9 C4 N1 119.56(8) . . ?
C5 C4 N1 118.40(8) . . ?
C4 C5 C6 118.63(9) . . ?
C4 C5 H5 120.7 . . ?
C6 C5 H5 120.7 . . ?
C7 C6 C5 120.25(9) . . ?
C7 C6 H6 119.9 . . ?
C5 C6 H6 119.9 . . ?
C6 C7 C8 120.46(9) . . ?
C6 C7 H7 119.8 . . ?
C8 C7 H7 119.8 . . ?
C7 C8 C9 120.14(10) . . ?
C7 C8 H8 119.9 . . ?
C9 C8 H8 119.9 . . ?
C4 C9 C8 118.55(9) . . ?
C4 C9 H9 120.7 . . ?
C8 C9 H9 120.7 . . ?

loop_
_geom_bond_atom_site_label_1
_geom_bond_atom_site_label_2
_geom_bond_distance
_geom_bond_site_symmetry_2
_geom_bond_publ_flag
N1 C2 1.3700(12) . ?
N1 C1 1.3741(11) . ?
N1 C4 1.4438(11) . ?
N2 C1 1.3151(11) . ?
N2 N3 1.3876(12) . ?
N3 C2 1.3133(12) . ?
C1 C1 1.4574(18) 3_656 ?
C2 C3 1.4835(14) . ?
C3 H3A 0.9800 . ?
C3 H3B 0.9800 . ?
C3 H3C 0.9800 . ?
C4 C9 1.3859(13) . ?
C4 C5 1.3881(13) . ?
C5 C6 1.3910(14) . ?
C5 H5 0.9500 . ?
C6 C7 1.3833(16) . ?
C6 H6 0.9500 . ?
C7 C8 1.3878(16) . ?
C7 H7 0.9500 . ?
C8 C9 1.3940(14) . ?
C8 H8 0.9500 . ?
C9 H9 0.9500 . ?

loop_
_geom_torsion_atom_site_label_1
_geom_torsion_atom_site_label_2
_geom_torsion_atom_site_label_3
_geom_torsion_atom_site_label_4
_geom_torsion
_geom_torsion_site_symmetry_1
_geom_torsion_site_symmetry_2
_geom_torsion_site_symmetry_3
_geom_torsion_site_symmetry_4
_geom_torsion_publ_flag
C1 N2 N3 C2 0.21(11) . . . . ?
N3 N2 C1 N1 -0.05(11) . . . . ?
N3 N2 C1 C1 179.73(11) . . . 3_656 ?
C2 N1 C1 N2 -0.12(10) . . . . ?
C4 N1 C1 N2 -178.01(9) . . . . ?
C2 N1 C1 C1 -179.91(11) . . . 3_656 ?
C4 N1 C1 C1 2.21(18) . . . 3_656 ?
N2 N3 C2 N1 -0.30(11) . . . . ?
N2 N3 C2 C3 -178.95(9) . . . . ?
C1 N1 C2 N3 0.26(11) . . . . ?
C4 N1 C2 N3 178.32(8) . . . . ?
C1 N1 C2 C3 178.94(9) . . . . ?
C4 N1 C2 C3 -3.00(15) . . . . ?
C2 N1 C4 C9 96.73(11) . . . . ?
C1 N1 C4 C9 -85.76(13) . . . . ?
C2 N1 C4 C5 -80.32(12) . . . . ?
C1 N1 C4 C5 97.19(12) . . . . ?
C9 C4 C5 C6 0.89(15) . . . . ?
N1 C4 C5 C6 177.87(9) . . . . ?
C4 C5 C6 C7 -0.84(16) . . . . ?
C5 C6 C7 C8 0.26(17) . . . . ?
C6 C7 C8 C9 0.31(17) . . . . ?
C5 C4 C9 C8 -0.34(15) . . . . ?
N1 C4 C9 C8 -177.28(9) . . . . ?
C7 C8 C9 C4 -0.27(16) . . . . ?
